data_2209078
loop_
_publ_author_name
'Guo, Dian-Shun'
'Gao, Yong-Hong'
'Zhang, Xiao-Ling'
'Ma, Jian-Ping'

_publ_section_title
;
 A novel organometallic macrocycle containing a tetrahedral
 Mo~2~Fe(\m~3~-S) cluster core
;
_journal_coeditor_code BH2016
_journal_issue 6
_journal_name_full 'Acta Crystallographica Section E'
_journal_page_first m1285
_journal_page_last m1286
_journal_paper_doi 10.1107/S160053680601676X
_journal_volume 62
_journal_year 2006
_chemical_formula_iupac '[Mo2 Fe (C5 H6 O2) S (C O)7]'
_chemical_formula_moiety 'C22 H14 Fe Mo2 O9 S'
_chemical_formula_sum 'C22 H14 Fe Mo2 O9 S'
_chemical_formula_weight 702.12
_chemical_name_systematic
;
[\m~2~-\h^5^,\h^5^-1,1'-(propane-1,3-diyldicarbonyl)dicyclopentadienyl]-
\m~3~-thio-heptacarbonylirondimolybdenum(2 Fe---Mo, Mo---Mo)
;
_space_group_IT_number 14
_symmetry_cell_setting monoclinic
_symmetry_space_group_name_Hall '-P 2yn'
_symmetry_space_group_name_H-M 'P 1 21/n 1'
_atom_sites_solution_hydrogens geom
_atom_sites_solution_primary direct
_atom_sites_solution_secondary difmap
_audit_creation_method SHELXL97
_cell_angle_alpha 90.00
_cell_angle_beta 105.255(2)
_cell_angle_gamma 90.00
_cell_formula_units_Z 4
_cell_length_a 10.123(2)
_cell_length_b 18.835(4)
_cell_length_c 12.326(2)
_cell_measurement_reflns_used 7955
_cell_measurement_temperature 298(2)
_cell_measurement_theta_max 27.911
_cell_measurement_theta_min 2.324
_cell_volume 2267.3(8)
_computing_cell_refinement 'SAINT (Bruker, 1999)'
_computing_data_collection 'SMART (Bruker, 1999)'
_computing_data_reduction SAINT
_computing_molecular_graphics 'SHELXTL (Bruker, 2001)'
_computing_publication_material SHELXTL
_computing_structure_refinement 'SHELXL97 (Sheldrick, 1997)'
_computing_structure_solution 'SHELXS97 (Sheldrick, 1997)'
_diffrn_ambient_temperature 298(2)
_diffrn_measured_fraction_theta_full 0.995
_diffrn_measured_fraction_theta_max 0.995
_diffrn_measurement_device_type 'Bruker SMART CCD area-detector'
_diffrn_measurement_method '\f and \w'
_diffrn_radiation_monochromator graphite
_diffrn_radiation_source 'fine-focus sealed tube'
_diffrn_radiation_type MoK\a
_diffrn_radiation_wavelength 0.71073
_diffrn_reflns_av_R_equivalents 0.0191
_diffrn_reflns_av_sigmaI/netI 0.0245
_diffrn_reflns_limit_h_max 12
_diffrn_reflns_limit_h_min -11
_diffrn_reflns_limit_k_max 22
_diffrn_reflns_limit_k_min -18
_diffrn_reflns_limit_l_max 14
_diffrn_reflns_limit_l_min -14
_diffrn_reflns_number 9389
_diffrn_reflns_theta_full 25.03
_diffrn_reflns_theta_max 25.03
_diffrn_reflns_theta_min 2.35
_diffrn_standards_decay_% 0
_diffrn_standards_interval_count 0
_diffrn_standards_interval_time 0
_diffrn_standards_number 0
_exptl_absorpt_coefficient_mu 1.866
_exptl_absorpt_correction_T_max 0.730
_exptl_absorpt_correction_T_min 0.481
_exptl_absorpt_correction_type multi-scan
_exptl_absorpt_process_details '(SADABS; Bruker, 1999)'
_exptl_crystal_colour 'nut brown'
_exptl_crystal_density_diffrn 2.057
_exptl_crystal_density_method 'not measured'
_exptl_crystal_description block
_exptl_crystal_F_000 1376
_exptl_crystal_size_max 0.46
_exptl_crystal_size_mid 0.25
_exptl_crystal_size_min 0.18
_refine_diff_density_max 0.314
_refine_diff_density_min -0.444
_refine_ls_extinction_method none
_refine_ls_goodness_of_fit_ref 1.029
_refine_ls_hydrogen_treatment constr
_refine_ls_matrix_type full
_refine_ls_number_parameters 316
_refine_ls_number_reflns 3990
_refine_ls_number_restraints 0
_refine_ls_restrained_S_all 1.029
_refine_ls_R_factor_all 0.0225
_refine_ls_R_factor_gt 0.0200
_refine_ls_shift/su_max 0.001
_refine_ls_shift/su_mean 0.000
_refine_ls_structure_factor_coef Fsqd
_refine_ls_weighting_details 'calc w=1/[\s^2^(Fo^2^)+(0.0277P)^2^+0.523P] where P=(Fo^2^+2Fc^2^)/3'
_refine_ls_weighting_scheme calc
_refine_ls_wR_factor_gt 0.0497
_refine_ls_wR_factor_ref 0.0510
_reflns_number_gt 3673
_reflns_number_total 3990
_reflns_threshold_expression I>2\s(I)
_cod_data_source_file bh2016.cif
_cod_data_source_block I
_cod_original_sg_symbol_H-M 'P 21/n'
_cod_database_code 2209078
_cod_database_fobs_code 2209078

loop_
_symmetry_equiv_pos_as_xyz
'x, y, z'
'-x+1/2, y+1/2, -z+1/2'
'-x, -y, -z'
'x-1/2, -y-1/2, z-1/2'

loop_
_atom_site_type_symbol
_atom_site_label
_atom_site_fract_x
_atom_site_fract_y
_atom_site_fract_z
_atom_site_U_iso_or_equiv
_atom_site_adp_type
_atom_site_calc_flag
_atom_site_refinement_flags
_atom_site_occupancy
Mo Mo1 0.198018(18) 0.066396(10) 0.808949(15) 0.02581(6) Uani d . 1
Mo Mo2 0.36978(2) 0.167578(10) 0.705359(15) 0.02920(7) Uani d . 1
Fe Fe1 0.27556(3) 0.204015(16) 0.89249(3) 0.02952(9) Uani d . 1
C C1 0.1570(3) -0.04013(13) 0.8927(2) 0.0467(6) Uani d . 1
H H1 0.1331 -0.0444 0.9645 0.056 Uiso calc R 1
C C2 0.0631(3) -0.03346(13) 0.7860(3) 0.0482(7) Uani d . 1
H H2 -0.0368 -0.0340 0.7711 0.058 Uiso calc R 1
C C3 0.1373(3) -0.03494(12) 0.7036(2) 0.0396(6) Uani d . 1
H H3 0.0975 -0.0368 0.6220 0.047 Uiso calc R 1
C C4 0.2784(2) -0.04253(11) 0.7597(2) 0.0341(5) Uani d . 1
C C5 0.2890(3) -0.04548(12) 0.8779(2) 0.0371(5) Uani d . 1
H H5 0.3733 -0.0535 0.9376 0.044 Uiso calc R 1
C C6 0.3933(3) -0.05241(12) 0.7071(2) 0.0385(6) Uani d . 1
C C7 0.5348(2) -0.05304(14) 0.7855(2) 0.0427(6) Uani d . 1
H H7A 0.5448 -0.0956 0.8313 0.051 Uiso calc R 1
H H7B 0.5437 -0.0126 0.8356 0.051 Uiso calc R 1
C C8 0.6512(3) -0.05072(15) 0.7287(2) 0.0507(7) Uani d . 1
H H8A 0.6420 -0.0904 0.6770 0.061 Uiso calc R 1
H H8B 0.7377 -0.0559 0.7852 0.061 Uiso calc R 1
C C9 0.6529(3) 0.01835(15) 0.6645(2) 0.0494(7) Uani d . 1
H H9A 0.7264 0.0165 0.6275 0.059 Uiso calc R 1
H H9B 0.5673 0.0230 0.6068 0.059 Uiso calc R 1
C C10 0.6724(3) 0.08232(15) 0.7398(2) 0.0444(6) Uani d . 1
C C11 0.5968(2) 0.14800(14) 0.6966(2) 0.0398(6) Uani d . 1
C C12 0.5160(3) 0.16159(14) 0.5855(2) 0.0431(6) Uani d . 1
H H12 0.5052 0.1296 0.5211 0.052 Uiso calc R 1
C C13 0.4644(3) 0.23075(15) 0.5817(2) 0.0522(7) Uani d . 1
H H13 0.4127 0.2554 0.5139 0.063 Uiso calc R 1
C C14 0.5134(3) 0.26180(15) 0.6894(3) 0.0538(8) Uani d . 1
H H14 0.5018 0.3115 0.7088 0.065 Uiso calc R 1
C C15 0.5936(3) 0.21123(15) 0.7598(2) 0.0467(7) Uani d . 1
H H15 0.6470 0.2195 0.8375 0.056 Uiso calc R 1
C C16 0.2567(2) 0.10170(13) 0.5952(2) 0.0354(5) Uani d . 1
C C17 0.2170(3) 0.23603(13) 0.6599(2) 0.0376(5) Uani d . 1
C C18 0.3869(3) 0.27831(14) 0.9036(2) 0.0407(6) Uani d . 1
C C19 0.2879(2) 0.20486(12) 1.0400(2) 0.0342(5) Uani d . 1
C C20 0.1169(3) 0.25126(13) 0.85199(19) 0.0387(6) Uani d . 1
C C21 0.1159(2) 0.10142(14) 0.9265(2) 0.0393(6) Uani d . 1
C C22 0.0369(3) 0.11478(13) 0.7046(2) 0.0377(5) Uani d . 1
O O1 -0.05892(19) 0.13846(11) 0.64734(17) 0.0600(5) Uani d . 1
O O2 0.0565(2) 0.10900(12) 0.99371(17) 0.0608(6) Uani d . 1
O O3 0.29490(19) 0.20823(11) 1.13300(14) 0.0512(5) Uani d . 1
O O4 0.0152(2) 0.28026(12) 0.83064(16) 0.0610(6) Uani d . 1
O O5 0.4598(2) 0.32524(10) 0.91462(17) 0.0605(5) Uani d . 1
O O6 0.1986(2) 0.07030(10) 0.51683(15) 0.0492(5) Uani d . 1
O O7 0.1384(2) 0.27906(11) 0.62103(16) 0.0561(5) Uani d . 1
O O8 0.3708(2) -0.06235(10) 0.60666(15) 0.0550(5) Uani d . 1
O O9 0.7491(2) 0.08158(12) 0.83411(18) 0.0652(6) Uani d . 1
S S1 0.41632(5) 0.11653(3) 0.88772(4) 0.02867(12) Uani d . 1

loop_
_atom_site_aniso_label
_atom_site_aniso_U_11
_atom_site_aniso_U_22
_atom_site_aniso_U_33
_atom_site_aniso_U_12
_atom_site_aniso_U_13
_atom_site_aniso_U_23
Mo1 0.02571(11) 0.02420(11) 0.02933(11) -0.00145(7) 0.01044(8) 0.00229(7)
Mo2 0.03311(12) 0.02721(12) 0.03088(11) -0.00187(8) 0.01477(9) 0.00357(8)
Fe1 0.03423(18) 0.02609(17) 0.02862(16) 0.00174(13) 0.00894(14) -0.00113(13)
C1 0.0546(17) 0.0338(14) 0.0598(16) -0.0038(12) 0.0293(14) 0.0138(13)
C2 0.0356(14) 0.0302(14) 0.081(2) -0.0104(11) 0.0188(14) 0.0048(13)
C3 0.0410(14) 0.0246(12) 0.0485(14) -0.0044(10) 0.0038(11) -0.0047(11)
C4 0.0401(14) 0.0199(11) 0.0425(13) -0.0022(9) 0.0114(11) 0.0004(10)
C5 0.0450(14) 0.0251(12) 0.0418(13) 0.0002(10) 0.0126(11) 0.0093(10)
C6 0.0464(15) 0.0255(12) 0.0448(15) 0.0073(10) 0.0143(12) 0.0006(10)
C7 0.0399(14) 0.0441(15) 0.0468(14) 0.0113(11) 0.0161(12) 0.0104(12)
C8 0.0430(15) 0.0541(17) 0.0595(17) 0.0144(13) 0.0215(14) 0.0081(14)
C9 0.0491(16) 0.0557(17) 0.0519(15) 0.0108(13) 0.0282(13) 0.0077(13)
C10 0.0306(13) 0.0580(17) 0.0472(15) -0.0010(12) 0.0150(12) 0.0087(13)
C11 0.0339(13) 0.0477(15) 0.0440(14) -0.0072(11) 0.0213(11) 0.0040(12)
C12 0.0454(15) 0.0516(16) 0.0412(13) -0.0006(12) 0.0273(12) 0.0107(12)
C13 0.0543(17) 0.0535(17) 0.0587(17) 0.0008(14) 0.0324(14) 0.0234(14)
C14 0.0614(18) 0.0355(15) 0.079(2) -0.0109(13) 0.0437(16) 0.0063(14)
C15 0.0421(15) 0.0495(16) 0.0540(15) -0.0195(12) 0.0220(13) -0.0040(13)
C16 0.0423(14) 0.0320(13) 0.0357(13) 0.0035(11) 0.0171(11) 0.0046(11)
C17 0.0450(14) 0.0339(13) 0.0354(12) -0.0017(11) 0.0136(11) 0.0022(11)
C18 0.0542(16) 0.0334(14) 0.0336(12) 0.0006(12) 0.0099(11) 0.0008(11)
C19 0.0333(13) 0.0314(13) 0.0375(13) 0.0045(10) 0.0086(10) -0.0013(10)
C20 0.0465(15) 0.0394(14) 0.0293(12) 0.0071(12) 0.0083(11) -0.0031(10)
C21 0.0363(13) 0.0420(14) 0.0426(13) -0.0061(11) 0.0155(11) -0.0020(12)
C22 0.0354(13) 0.0392(14) 0.0398(13) -0.0018(11) 0.0123(11) 0.0035(11)
O1 0.0417(11) 0.0685(14) 0.0624(12) 0.0081(10) 0.0009(10) 0.0191(11)
O2 0.0636(13) 0.0705(14) 0.0629(12) -0.0207(10) 0.0425(11) -0.0171(11)
O3 0.0525(11) 0.0683(13) 0.0326(10) 0.0095(10) 0.0110(8) -0.0040(9)
O4 0.0565(13) 0.0712(14) 0.0501(11) 0.0290(11) 0.0049(10) -0.0043(10)
O5 0.0807(15) 0.0393(11) 0.0587(12) -0.0230(11) 0.0137(11) -0.0023(9)
O6 0.0585(12) 0.0499(11) 0.0381(10) -0.0003(9) 0.0110(9) -0.0088(9)
O7 0.0653(13) 0.0497(12) 0.0511(11) 0.0180(10) 0.0117(10) 0.0149(10)
O8 0.0634(13) 0.0626(13) 0.0400(10) 0.0168(10) 0.0151(9) -0.0082(9)
O9 0.0509(12) 0.0806(16) 0.0563(13) 0.0004(11) 0.0001(10) 0.0082(11)
S1 0.0267(3) 0.0282(3) 0.0315(3) 0.0000(2) 0.0082(2) 0.0034(2)

loop_
_atom_type_symbol
_atom_type_description
_atom_type_scat_dispersion_real
_atom_type_scat_dispersion_imag
_atom_type_scat_source
C C 0.0033 0.0016 'International Tables Vol C Tables 4.2.6.8 and 6.1.1.4'
H H 0.0000 0.0000 'International Tables Vol C Tables 4.2.6.8 and 6.1.1.4'
O O 0.0106 0.0060 'International Tables Vol C Tables 4.2.6.8 and 6.1.1.4'
S S 0.1246 0.1234 'International Tables Vol C Tables 4.2.6.8 and 6.1.1.4'
Fe Fe 0.3463 0.8444 'International Tables Vol C Tables 4.2.6.8 and 6.1.1.4'
Mo Mo -1.6832 0.6857 'International Tables Vol C Tables 4.2.6.8 and 6.1.1.4'

loop_
_geom_angle_atom_site_label_1
_geom_angle_atom_site_label_2
_geom_angle_atom_site_label_3
_geom_angle
C21 Mo1 C22 83.68(10)
C21 Mo1 C2 90.72(10)
C22 Mo1 C2 86.37(10)
C21 Mo1 C3 126.38(10)
C22 Mo1 C3 87.92(9)
C2 Mo1 C3 35.81(9)
C21 Mo1 C1 78.70(10)
C22 Mo1 C1 117.53(10)
C2 Mo1 C1 35.39(10)
C3 Mo1 C1 59.08(10)
C21 Mo1 C4 136.67(9)
C22 Mo1 C4 120.64(9)
C2 Mo1 C4 59.16(9)
C3 Mo1 C4 35.62(8)
C1 Mo1 C4 58.57(9)
C21 Mo1 S1 95.41(7)
C22 Mo1 S1 126.51(7)
C2 Mo1 S1 146.99(7)
C3 Mo1 S1 130.21(6)
C1 Mo1 S1 114.58(7)
C4 Mo1 S1 96.04(6)
C21 Mo1 C5 103.54(10)
C22 Mo1 C5 143.84(9)
C2 Mo1 C5 58.53(9)
C3 Mo1 C5 59.00(9)
C1 Mo1 C5 34.56(9)
C4 Mo1 C5 35.42(8)
S1 Mo1 C5 88.54(6)
C21 Mo1 Fe1 63.50(7)
C22 Mo1 Fe1 85.29(7)
C2 Mo1 Fe1 153.61(7)
C3 Mo1 Fe1 167.28(6)
C1 Mo1 Fe1 133.63(7)
C4 Mo1 Fe1 144.64(6)
S1 Mo1 Fe1 48.952(15)
C5 Mo1 Fe1 129.93(6)
C21 Mo1 Mo2 119.57(7)
C22 Mo1 Mo2 84.58(7)
C2 Mo1 Mo2 147.02(7)
C3 Mo1 Mo2 112.10(7)
C1 Mo1 Mo2 154.01(7)
C4 Mo1 Mo2 99.34(6)
S1 Mo1 Mo2 49.712(16)
C5 Mo1 Mo2 119.47(6)
Fe1 Mo1 Mo2 56.568(12)
C16 Mo2 C17 86.92(10)
C16 Mo2 C13 97.79(10)
C17 Mo2 C13 84.69(10)
C16 Mo2 C14 133.09(10)
C17 Mo2 C14 86.47(10)
C13 Mo2 C14 35.34(10)
C16 Mo2 C15 139.80(9)
C17 Mo2 C15 118.60(10)
C13 Mo2 C15 58.21(10)
C14 Mo2 C15 34.76(10)
C16 Mo2 C12 83.38(10)
C17 Mo2 C12 115.33(9)
C13 Mo2 C12 34.78(9)
C14 Mo2 C12 58.34(10)
C15 Mo2 C12 58.29(9)
C16 Mo2 C11 105.46(9)
C17 Mo2 C11 141.99(9)
C13 Mo2 C11 58.41(9)
C14 Mo2 C11 58.61(10)
C15 Mo2 C11 35.42(9)
C12 Mo2 C11 35.10(9)
C16 Mo2 S1 109.39(7)
C17 Mo2 S1 118.51(7)
C13 Mo2 S1 144.36(8)
C14 Mo2 S1 114.48(8)
C15 Mo2 S1 86.27(7)
C12 Mo2 S1 125.01(7)
C11 Mo2 S1 91.56(6)
C16 Mo2 Fe1 117.37(7)
C17 Mo2 Fe1 70.33(7)
C13 Mo2 Fe1 134.50(8)
C14 Mo2 Fe1 103.72(7)
C15 Mo2 Fe1 101.06(7)
C12 Mo2 Fe1 159.17(7)
C11 Mo2 Fe1 128.52(6)
S1 Mo2 Fe1 49.166(18)
C16 Mo2 Mo1 66.79(7)
C17 Mo2 Mo1 92.07(7)
C13 Mo2 Mo1 164.44(8)
C14 Mo2 Mo1 159.83(8)
C15 Mo2 Mo1 135.27(7)
C12 Mo2 Mo1 138.50(7)
C11 Mo2 Mo1 125.91(6)
S1 Mo2 Mo1 49.391(15)
Fe1 Mo2 Mo1 57.183(12)
C18 Fe1 C20 97.72(12)
C18 Fe1 C19 92.37(11)
C20 Fe1 C19 95.55(10)
C18 Fe1 S1 100.98(9)
C20 Fe1 S1 155.50(8)
C19 Fe1 S1 99.33(7)
C18 Fe1 Mo2 84.84(8)
C20 Fe1 Mo2 111.53(7)
C19 Fe1 Mo2 152.91(7)
S1 Fe1 Mo2 55.174(16)
C18 Fe1 Mo1 149.30(8)
C20 Fe1 Mo1 102.24(8)
C19 Fe1 Mo1 108.49(8)
S1 Fe1 Mo1 54.52(2)
Mo2 Fe1 Mo1 66.249(10)
C5 C1 C2 108.5(2)
C5 C1 Mo1 73.64(13)
C2 C1 Mo1 70.54(14)
C5 C1 H1 125.7
C2 C1 H1 125.7
Mo1 C1 H1 125.7
C1 C2 C3 108.3(2)
C1 C2 Mo1 74.07(14)
C3 C2 Mo1 72.18(13)
C1 C2 H2 125.6
C3 C2 H2 125.6
Mo1 C2 H2 125.6
C2 C3 C4 107.9(2)
C2 C3 Mo1 72.01(14)
C4 C3 Mo1 73.92(13)
C2 C3 H3 125.8
C4 C3 H3 125.8
Mo1 C3 H3 125.8
C3 C4 C5 107.2(2)
C3 C4 C6 127.0(2)
C5 C4 C6 125.6(2)
C3 C4 Mo1 70.45(13)
C5 C4 Mo1 73.10(13)
C6 C4 Mo1 125.99(15)
C1 C5 C4 108.1(2)
C1 C5 Mo1 71.80(14)
C4 C5 Mo1 71.47(13)
C1 C5 H5 125.9
C4 C5 H5 125.9
Mo1 C5 H5 125.9
O8 C6 C4 120.5(2)
O8 C6 C7 123.1(2)
C4 C6 C7 116.3(2)
C6 C7 C8 115.2(2)
C6 C7 H7A 108.5
C8 C7 H7A 108.5
C6 C7 H7B 108.5
C8 C7 H7B 108.5
H7A C7 H7B 107.5
C7 C8 C9 112.3(2)
C7 C8 H8A 109.1
C9 C8 H8A 109.1
C7 C8 H8B 109.1
C9 C8 H8B 109.1
H8A C8 H8B 107.9
C10 C9 C8 112.4(2)
C10 C9 H9A 109.1
C8 C9 H9A 109.1
C10 C9 H9B 109.1
C8 C9 H9B 109.1
H9A C9 H9B 107.9
O9 C10 C11 119.6(3)
O9 C10 C9 121.9(3)
C11 C10 C9 118.5(2)
C12 C11 C15 106.6(2)
C12 C11 C10 127.6(2)
C15 C11 C10 125.8(2)
C12 C11 Mo2 72.27(14)
C15 C11 Mo2 71.49(14)
C10 C11 Mo2 122.18(16)
C13 C12 C11 108.4(3)
C13 C12 Mo2 71.67(14)
C11 C12 Mo2 72.63(13)
C13 C12 H12 125.7
C11 C12 H12 125.7
Mo2 C12 H12 125.7
C12 C13 C14 108.5(3)
C12 C13 Mo2 73.54(14)
C14 C13 Mo2 72.56(14)
C12 C13 H13 125.5
C14 C13 H13 125.5
Mo2 C13 H13 125.5
C15 C14 C13 107.7(3)
C15 C14 Mo2 72.69(14)
C13 C14 Mo2 72.10(15)
C15 C14 H14 126.0
C13 C14 H14 126.0
Mo2 C14 H14 126.0
C14 C15 C11 108.8(3)
C14 C15 Mo2 72.55(16)
C11 C15 Mo2 73.09(14)
C14 C15 H15 125.4
C11 C15 H15 125.4
Mo2 C15 H15 125.4
O6 C16 Mo2 167.6(2)
O7 C17 Mo2 169.2(2)
O5 C18 Fe1 177.6(2)
O3 C19 Fe1 177.3(2)
O4 C20 Fe1 176.9(2)
O2 C21 Mo1 166.7(2)
O1 C22 Mo1 175.5(2)
Fe1 S1 Mo1 76.53(2)
Fe1 S1 Mo2 75.66(2)
Mo1 S1 Mo2 80.897(19)

loop_
_geom_bond_atom_site_label_1
_geom_bond_atom_site_label_2
_geom_bond_distance
Mo1 C21 1.965(2)
Mo1 C22 2.010(3)
Mo1 C2 2.297(2)
Mo1 C3 2.300(2)
Mo1 C1 2.343(2)
Mo1 C4 2.345(2)
Mo1 S1 2.3640(7)
Mo1 C5 2.366(2)
Mo1 Fe1 2.8231(6)
Mo1 Mo2 3.0747(4)
Mo2 C16 1.969(3)
Mo2 C17 1.978(3)
Mo2 C13 2.329(2)
Mo2 C14 2.335(3)
Mo2 C15 2.337(3)
Mo2 C12 2.353(2)
Mo2 C11 2.358(2)
Mo2 S1 2.3753(7)
Mo2 Fe1 2.8034(6)
Fe1 C18 1.779(3)
Fe1 C20 1.788(3)
Fe1 C19 1.790(2)
Fe1 S1 2.1893(7)
C1 C5 1.399(4)
C1 C2 1.411(4)
C1 H1 0.9800
C2 C3 1.413(4)
C2 H2 0.9800
C3 C4 1.421(3)
C3 H3 0.9800
C4 C5 1.433(3)
C4 C6 1.485(3)
C5 H5 0.9800
C6 O8 1.213(3)
C6 C7 1.503(4)
C7 C8 1.522(4)
C7 H7A 0.9700
C7 H7B 0.9700
C8 C9 1.525(4)
C8 H8A 0.9700
C8 H8B 0.9700
C9 C10 1.502(4)
C9 H9A 0.9700
C9 H9B 0.9700
C10 O9 1.216(3)
C10 C11 1.478(4)
C11 C12 1.420(4)
C11 C15 1.428(4)
C12 C13 1.400(4)
C12 H12 0.9800
C13 C14 1.416(4)
C13 H13 0.9800
C14 C15 1.396(4)
C14 H14 0.9800
C15 H15 0.9800
C16 O6 1.153(3)
C17 O7 1.149(3)
C18 O5 1.136(3)
C19 O3 1.131(3)
C20 O4 1.134(3)
C21 O2 1.153(3)
C22 O1 1.131(3)

loop_
_geom_torsion_atom_site_label_1
_geom_torsion_atom_site_label_2
_geom_torsion_atom_site_label_3
_geom_torsion_atom_site_label_4
_geom_torsion
C21 Mo1 Mo2 C16 -142.30(11)
C22 Mo1 Mo2 C16 -62.73(10)
C2 Mo1 Mo2 C16 12.01(15)
C3 Mo1 Mo2 C16 22.80(10)
C1 Mo1 Mo2 C16 87.15(18)
C4 Mo1 Mo2 C16 57.49(10)
S1 Mo1 Mo2 C16 147.51(8)
C5 Mo1 Mo2 C16 88.66(10)
Fe1 Mo1 Mo2 C16 -150.65(8)
C21 Mo1 Mo2 C17 -56.55(11)
C22 Mo1 Mo2 C17 23.03(10)
C2 Mo1 Mo2 C17 97.76(15)
C3 Mo1 Mo2 C17 108.56(10)
C1 Mo1 Mo2 C17 172.90(18)
C4 Mo1 Mo2 C17 143.24(9)
S1 Mo1 Mo2 C17 -126.74(7)
C5 Mo1 Mo2 C17 174.41(10)
Fe1 Mo1 Mo2 C17 -64.90(7)
C21 Mo1 Mo2 C13 -134.1(3)
C22 Mo1 Mo2 C13 -54.5(3)
C2 Mo1 Mo2 C13 20.2(3)
C3 Mo1 Mo2 C13 31.0(3)
C1 Mo1 Mo2 C13 95.3(3)
C4 Mo1 Mo2 C13 65.7(3)
S1 Mo1 Mo2 C13 155.7(3)
C5 Mo1 Mo2 C13 96.9(3)
Fe1 Mo1 Mo2 C13 -142.5(3)
C21 Mo1 Mo2 C14 28.9(2)
C22 Mo1 Mo2 C14 108.4(2)
C2 Mo1 Mo2 C14 -176.8(3)
C3 Mo1 Mo2 C14 -166.0(2)
C1 Mo1 Mo2 C14 -101.7(3)
C4 Mo1 Mo2 C14 -131.4(2)
S1 Mo1 Mo2 C14 -41.3(2)
C5 Mo1 Mo2 C14 -100.2(2)
Fe1 Mo1 Mo2 C14 20.5(2)
C21 Mo1 Mo2 C15 79.28(13)
C22 Mo1 Mo2 C15 158.85(12)
C2 Mo1 Mo2 C15 -126.41(16)
C3 Mo1 Mo2 C15 -115.61(12)
C1 Mo1 Mo2 C15 -51.27(19)
C4 Mo1 Mo2 C15 -80.93(11)
S1 Mo1 Mo2 C15 9.09(10)
C5 Mo1 Mo2 C15 -49.76(12)
Fe1 Mo1 Mo2 C15 70.93(10)
C21 Mo1 Mo2 C12 170.06(13)
C22 Mo1 Mo2 C12 -110.36(12)
C2 Mo1 Mo2 C12 -35.62(16)
C3 Mo1 Mo2 C12 -24.83(12)
C1 Mo1 Mo2 C12 39.52(19)
C4 Mo1 Mo2 C12 9.85(11)
S1 Mo1 Mo2 C12 99.87(10)
C5 Mo1 Mo2 C12 41.02(12)
Fe1 Mo1 Mo2 C12 161.71(10)
C21 Mo1 Mo2 C11 124.96(11)
C22 Mo1 Mo2 C11 -155.46(10)
C2 Mo1 Mo2 C11 -80.72(15)
C3 Mo1 Mo2 C11 -69.93(10)
C1 Mo1 Mo2 C11 -5.58(18)
C4 Mo1 Mo2 C11 -35.25(10)
S1 Mo1 Mo2 C11 54.77(8)
C5 Mo1 Mo2 C11 -4.08(10)
Fe1 Mo1 Mo2 C11 116.61(8)
C21 Mo1 Mo2 S1 70.19(9)
C22 Mo1 Mo2 S1 149.77(7)
C2 Mo1 Mo2 S1 -135.50(13)
C3 Mo1 Mo2 S1 -124.70(7)
C1 Mo1 Mo2 S1 -60.36(16)
C4 Mo1 Mo2 S1 -90.02(6)
C5 Mo1 Mo2 S1 -58.85(7)
Fe1 Mo1 Mo2 S1 61.84(2)
C21 Mo1 Mo2 Fe1 8.35(8)
C22 Mo1 Mo2 Fe1 87.93(7)
C2 Mo1 Mo2 Fe1 162.67(13)
C3 Mo1 Mo2 Fe1 173.46(7)
C1 Mo1 Mo2 Fe1 -122.19(16)
C4 Mo1 Mo2 Fe1 -151.86(6)
S1 Mo1 Mo2 Fe1 -61.84(2)
C5 Mo1 Mo2 Fe1 -120.69(7)
C16 Mo2 Fe1 C18 -160.12(11)
C17 Mo2 Fe1 C18 -84.56(11)
C13 Mo2 Fe1 C18 -23.85(13)
C14 Mo2 Fe1 C18 -3.45(11)
C15 Mo2 Fe1 C18 32.07(11)
C12 Mo2 Fe1 C18 25.2(2)
C11 Mo2 Fe1 C18 57.15(11)
S1 Mo2 Fe1 C18 107.20(8)
Mo1 Mo2 Fe1 C18 169.40(8)
C16 Mo2 Fe1 C20 -63.84(12)
C17 Mo2 Fe1 C20 11.72(12)
C13 Mo2 Fe1 C20 72.43(14)
C14 Mo2 Fe1 C20 92.82(12)
C15 Mo2 Fe1 C20 128.34(12)
C12 Mo2 Fe1 C20 121.5(2)
C11 Mo2 Fe1 C20 153.42(12)
S1 Mo2 Fe1 C20 -156.52(9)
Mo1 Mo2 Fe1 C20 -94.32(9)
C16 Mo2 Fe1 C19 114.78(18)
C17 Mo2 Fe1 C19 -169.66(18)
C13 Mo2 Fe1 C19 -108.9(2)
C14 Mo2 Fe1 C19 -88.55(19)
C15 Mo2 Fe1 C19 -53.04(18)
C12 Mo2 Fe1 C19 -59.9(2)
C11 Mo2 Fe1 C19 -27.96(19)
S1 Mo2 Fe1 C19 22.10(17)
Mo1 Mo2 Fe1 C19 84.30(17)
C16 Mo2 Fe1 S1 92.68(8)
C17 Mo2 Fe1 S1 168.24(8)
C13 Mo2 Fe1 S1 -131.05(11)
C14 Mo2 Fe1 S1 -110.65(8)
C15 Mo2 Fe1 S1 -75.14(8)
C12 Mo2 Fe1 S1 -82.00(18)
C11 Mo2 Fe1 S1 -50.05(8)
Mo1 Mo2 Fe1 S1 62.20(2)
C16 Mo2 Fe1 Mo1 30.48(8)
C17 Mo2 Fe1 Mo1 106.04(8)
C13 Mo2 Fe1 Mo1 166.75(10)
C14 Mo2 Fe1 Mo1 -172.86(8)
C15 Mo2 Fe1 Mo1 -137.34(7)
C12 Mo2 Fe1 Mo1 -144.21(18)
C11 Mo2 Fe1 Mo1 -112.26(8)
S1 Mo2 Fe1 Mo1 -62.20(2)
C21 Mo1 Fe1 C18 167.10(18)
C22 Mo1 Fe1 C18 -107.62(17)
C2 Mo1 Fe1 C18 -179.6(2)
C3 Mo1 Fe1 C18 -49.7(3)
C1 Mo1 Fe1 C18 128.16(18)
C4 Mo1 Fe1 C18 32.51(19)
S1 Mo1 Fe1 C18 42.07(16)
C5 Mo1 Fe1 C18 81.46(17)
Mo2 Mo1 Fe1 C18 -21.02(16)
C21 Mo1 Fe1 C20 -63.53(11)
C22 Mo1 Fe1 C20 21.75(10)
C2 Mo1 Fe1 C20 -50.25(18)
C3 Mo1 Fe1 C20 79.7(3)
C1 Mo1 Fe1 C20 -102.46(12)
C4 Mo1 Fe1 C20 161.88(13)
S1 Mo1 Fe1 C20 171.45(8)
C5 Mo1 Fe1 C20 -149.17(11)
Mo2 Mo1 Fe1 C20 108.35(8)
C21 Mo1 Fe1 C19 36.65(11)
C22 Mo1 Fe1 C19 121.93(10)
C2 Mo1 Fe1 C19 49.94(18)
C3 Mo1 Fe1 C19 179.9(3)
C1 Mo1 Fe1 C19 -2.28(12)
C4 Mo1 Fe1 C19 -97.93(13)
S1 Mo1 Fe1 C19 -88.37(8)
C5 Mo1 Fe1 C19 -48.98(11)
Mo2 Mo1 Fe1 C19 -151.46(8)
C21 Mo1 Fe1 S1 125.02(9)
C22 Mo1 Fe1 S1 -149.70(7)
C2 Mo1 Fe1 S1 138.31(16)
C3 Mo1 Fe1 S1 -91.7(3)
C1 Mo1 Fe1 S1 86.09(10)
C4 Mo1 Fe1 S1 -9.56(10)
C5 Mo1 Fe1 S1 39.39(8)
Mo2 Mo1 Fe1 S1 -63.09(2)
C21 Mo1 Fe1 Mo2 -171.89(8)
C22 Mo1 Fe1 Mo2 -86.61(7)
C2 Mo1 Fe1 Mo2 -158.60(16)
C3 Mo1 Fe1 Mo2 -28.6(3)
C1 Mo1 Fe1 Mo2 149.18(9)
C4 Mo1 Fe1 Mo2 53.53(10)
S1 Mo1 Fe1 Mo2 63.09(2)
C5 Mo1 Fe1 Mo2 102.48(8)
C21 Mo1 C1 C5 -135.31(17)
C22 Mo1 C1 C5 148.02(15)
C2 Mo1 C1 C5 117.0(2)
C3 Mo1 C1 C5 79.12(16)
C4 Mo1 C1 C5 37.23(15)
S1 Mo1 C1 C5 -44.49(17)
Fe1 Mo1 C1 C5 -100.32(15)
Mo2 Mo1 C1 C5 2.3(3)
C21 Mo1 C1 C2 107.66(17)
C22 Mo1 C1 C2 31.00(19)
C3 Mo1 C1 C2 -37.90(16)
C4 Mo1 C1 C2 -79.80(17)
S1 Mo1 C1 C2 -161.51(14)
C5 Mo1 C1 C2 -117.0(2)
Fe1 Mo1 C1 C2 142.66(14)
Mo2 Mo1 C1 C2 -114.71(18)
C5 C1 C2 C3 0.2(3)
Mo1 C1 C2 C3 64.57(17)
C5 C1 C2 Mo1 -64.33(18)
C21 Mo1 C2 C1 -69.14(17)
C22 Mo1 C2 C1 -152.77(17)
C3 Mo1 C2 C1 115.8(2)
C4 Mo1 C2 C1 77.98(16)
S1 Mo1 C2 C1 32.0(2)
C5 Mo1 C2 C1 36.34(15)
Fe1 Mo1 C2 C1 -81.0(2)
Mo2 Mo1 C2 C1 133.01(15)
C21 Mo1 C2 C3 175.10(16)
C22 Mo1 C2 C3 91.48(16)
C1 Mo1 C2 C3 -115.8(2)
C4 Mo1 C2 C3 -37.77(14)
S1 Mo1 C2 C3 -83.8(2)
C5 Mo1 C2 C3 -79.42(16)
Fe1 Mo1 C2 C3 163.24(12)
Mo2 Mo1 C2 C3 17.3(2)
C1 C2 C3 C4 -0.1(3)
Mo1 C2 C3 C4 65.74(16)
C1 C2 C3 Mo1 -65.80(18)
C21 Mo1 C3 C2 -6.1(2)
C22 Mo1 C3 C2 -86.67(16)
C1 Mo1 C3 C2 37.45(15)
C4 Mo1 C3 C2 115.5(2)
S1 Mo1 C3 C2 134.83(14)
C5 Mo1 C3 C2 77.98(16)
Fe1 Mo1 C3 C2 -144.4(2)
Mo2 Mo1 C3 C2 -169.97(14)
C21 Mo1 C3 C4 -121.54(15)
C22 Mo1 C3 C4 157.87(15)
C2 Mo1 C3 C4 -115.5(2)
C1 Mo1 C3 C4 -78.01(15)
S1 Mo1 C3 C4 19.37(17)
C5 Mo1 C3 C4 -37.48(14)
Fe1 Mo1 C3 C4 100.2(3)
Mo2 Mo1 C3 C4 74.57(14)
C2 C3 C4 C5 -0.1(3)
Mo1 C3 C4 C5 64.34(16)
C2 C3 C4 C6 174.6(2)
Mo1 C3 C4 C6 -120.9(2)
C2 C3 C4 Mo1 -64.47(17)
C21 Mo1 C4 C3 90.26(18)
C22 Mo1 C4 C3 -25.95(18)
C2 Mo1 C4 C3 37.97(15)
C1 Mo1 C4 C3 79.57(16)
S1 Mo1 C4 C3 -165.25(13)
C5 Mo1 C4 C3 115.9(2)
Fe1 Mo1 C4 C3 -158.01(12)
Mo2 Mo1 C4 C3 -115.16(14)
C21 Mo1 C4 C5 -25.6(2)
C22 Mo1 C4 C5 -141.82(14)
C2 Mo1 C4 C5 -77.90(16)
C3 Mo1 C4 C5 -115.9(2)
C1 Mo1 C4 C5 -36.30(14)
S1 Mo1 C4 C5 78.88(13)
Fe1 Mo1 C4 C5 86.12(16)
Mo2 Mo1 C4 C5 128.97(13)
C21 Mo1 C4 C6 -147.64(19)
C22 Mo1 C4 C6 96.1(2)
C2 Mo1 C4 C6 160.1(2)
C3 Mo1 C4 C6 122.1(3)
C1 Mo1 C4 C6 -158.3(2)
S1 Mo1 C4 C6 -43.2(2)
C5 Mo1 C4 C6 -122.0(3)
Fe1 Mo1 C4 C6 -35.9(3)
Mo2 Mo1 C4 C6 6.9(2)
C2 C1 C5 C4 -0.3(3)
Mo1 C1 C5 C4 -62.66(16)
C2 C1 C5 Mo1 62.34(17)
C3 C4 C5 C1 0.3(3)
C6 C4 C5 C1 -174.6(2)
Mo1 C4 C5 C1 62.87(17)
C3 C4 C5 Mo1 -62.59(16)
C6 C4 C5 Mo1 122.5(2)
C21 Mo1 C5 C1 45.18(18)
C22 Mo1 C5 C1 -52.7(2)
C2 Mo1 C5 C1 -37.22(16)
C3 Mo1 C5 C1 -79.37(17)
C4 Mo1 C5 C1 -117.1(2)
S1 Mo1 C5 C1 140.39(16)
Fe1 Mo1 C5 C1 111.79(15)
Mo2 Mo1 C5 C1 -178.84(14)
C21 Mo1 C5 C4 162.24(14)
C22 Mo1 C5 C4 64.3(2)
C2 Mo1 C5 C4 79.84(16)
C3 Mo1 C5 C4 37.69(14)
C1 Mo1 C5 C4 117.1(2)
S1 Mo1 C5 C4 -102.55(13)
Fe1 Mo1 C5 C4 -131.15(12)
Mo2 Mo1 C5 C4 -61.78(15)
C3 C4 C6 O8 -7.9(4)
C5 C4 C6 O8 166.0(2)
Mo1 C4 C6 O8 -99.6(3)
C3 C4 C6 C7 175.1(2)
C5 C4 C6 C7 -11.0(3)
Mo1 C4 C6 C7 83.4(2)
O8 C6 C7 C8 13.0(4)
C4 C6 C7 C8 -170.2(2)
C6 C7 C8 C9 64.3(3)
C7 C8 C9 C10 61.0(3)
C8 C9 C10 O9 38.4(3)
C8 C9 C10 C11 -142.4(2)
O9 C10 C11 C12 172.0(2)
C9 C10 C11 C12 -7.2(4)
O9 C10 C11 C15 -6.7(4)
C9 C10 C11 C15 174.0(2)
O9 C10 C11 Mo2 -96.2(3)
C9 C10 C11 Mo2 84.5(3)
C16 Mo2 C11 C12 53.01(17)
C17 Mo2 C11 C12 -52.3(2)
C13 Mo2 C11 C12 -36.70(16)
C14 Mo2 C11 C12 -78.40(17)
C15 Mo2 C11 C12 -115.0(2)
S1 Mo2 C11 C12 163.63(15)
Fe1 Mo2 C11 C12 -160.90(12)
Mo1 Mo2 C11 C12 125.28(14)
C16 Mo2 C11 C15 168.04(15)
C17 Mo2 C11 C15 62.8(2)
C13 Mo2 C11 C15 78.33(17)
C14 Mo2 C11 C15 36.63(16)
C12 Mo2 C11 C15 115.0(2)
S1 Mo2 C11 C15 -81.34(15)
Fe1 Mo2 C11 C15 -45.87(17)
Mo1 Mo2 C11 C15 -119.68(14)
C16 Mo2 C11 C10 -70.8(2)
C17 Mo2 C11 C10 -176.04(19)
C13 Mo2 C11 C10 -160.5(2)
C14 Mo2 C11 C10 157.8(2)
C15 Mo2 C11 C10 121.2(3)
C12 Mo2 C11 C10 -123.8(3)
S1 Mo2 C11 C10 39.8(2)
Fe1 Mo2 C11 C10 75.3(2)
Mo1 Mo2 C11 C10 1.5(2)
C15 C11 C12 C13 -0.5(3)
C10 C11 C12 C13 -179.5(2)
Mo2 C11 C12 C13 63.19(18)
C15 C11 C12 Mo2 -63.70(16)
C10 C11 C12 Mo2 117.4(2)
C16 Mo2 C12 C13 113.97(19)
C17 Mo2 C12 C13 30.6(2)
C14 Mo2 C12 C13 -37.61(18)
C15 Mo2 C12 C13 -78.71(19)
C11 Mo2 C12 C13 -116.8(2)
S1 Mo2 C12 C13 -136.96(16)
Fe1 Mo2 C12 C13 -70.8(3)
Mo1 Mo2 C12 C13 157.10(14)
C16 Mo2 C12 C11 -129.20(16)
C17 Mo2 C12 C11 147.40(15)
C13 Mo2 C12 C11 116.8(2)
C14 Mo2 C12 C11 79.23(17)
C15 Mo2 C12 C11 38.12(15)
S1 Mo2 C12 C11 -20.12(18)
Fe1 Mo2 C12 C11 46.1(3)
Mo1 Mo2 C12 C11 -86.07(17)
C11 C12 C13 C14 0.8(3)
Mo2 C12 C13 C14 64.63(18)
C11 C12 C13 Mo2 -63.81(17)
C16 Mo2 C13 C12 -66.36(19)
C17 Mo2 C13 C12 -152.51(19)
C14 Mo2 C13 C12 116.1(3)
C15 Mo2 C13 C12 78.94(18)
C11 Mo2 C13 C12 37.04(16)
S1 Mo2 C13 C12 73.6(2)
Fe1 Mo2 C13 C12 151.92(13)
Mo1 Mo2 C13 C12 -74.0(3)
C16 Mo2 C13 C14 177.54(17)
C17 Mo2 C13 C14 91.39(18)
C15 Mo2 C13 C14 -37.16(17)
C12 Mo2 C13 C14 -116.1(3)
C11 Mo2 C13 C14 -79.06(18)
S1 Mo2 C13 C14 -42.5(2)
Fe1 Mo2 C13 C14 35.8(2)
Mo1 Mo2 C13 C14 169.9(2)
C12 C13 C14 C15 -0.8(3)
Mo2 C13 C14 C15 64.46(18)
C12 C13 C14 Mo2 -65.27(18)
C16 Mo2 C14 C15 -119.11(18)
C17 Mo2 C14 C15 158.44(17)
C13 Mo2 C14 C15 -115.8(2)
C12 Mo2 C14 C15 -78.77(17)
C11 Mo2 C14 C15 -37.34(15)
S1 Mo2 C14 C15 38.61(18)
Fe1 Mo2 C14 C15 89.68(16)
Mo1 Mo2 C14 C15 72.0(3)
C16 Mo2 C14 C13 -3.3(2)
C17 Mo2 C14 C13 -85.79(17)
C15 Mo2 C14 C13 115.8(2)
C12 Mo2 C14 C13 37.00(16)
C11 Mo2 C14 C13 78.44(17)
S1 Mo2 C14 C13 154.38(15)
Fe1 Mo2 C14 C13 -154.55(15)
Mo1 Mo2 C14 C13 -172.19(16)
C13 C14 C15 C11 0.5(3)
Mo2 C14 C15 C11 64.56(17)
C13 C14 C15 Mo2 -64.08(18)
C12 C11 C15 C14 0.0(3)
C10 C11 C15 C14 179.0(2)
Mo2 C11 C15 C14 -64.21(18)
C12 C11 C15 Mo2 64.23(16)
C10 C11 C15 Mo2 -116.8(2)
C16 Mo2 C15 C14 98.7(2)
C17 Mo2 C15 C14 -24.7(2)
C13 Mo2 C15 C14 37.79(17)
C12 Mo2 C15 C14 78.95(18)
C11 Mo2 C15 C14 116.7(2)
S1 Mo2 C15 C14 -145.31(16)
Fe1 Mo2 C15 C14 -98.19(16)
Mo1 Mo2 C15 C14 -152.22(14)
C16 Mo2 C15 C11 -18.0(2)
C17 Mo2 C15 C11 -141.41(15)
C13 Mo2 C15 C11 -78.93(17)
C14 Mo2 C15 C11 -116.7(2)
C12 Mo2 C15 C11 -37.77(14)
S1 Mo2 C15 C11 97.97(14)
Fe1 Mo2 C15 C11 145.10(13)
Mo1 Mo2 C15 C11 91.07(15)
C17 Mo2 C16 O6 79.6(10)
C13 Mo2 C16 O6 -4.6(10)
C14 Mo2 C16 O6 -2.7(10)
C15 Mo2 C16 O6 -53.2(10)
C12 Mo2 C16 O6 -36.3(10)
C11 Mo2 C16 O6 -63.9(10)
S1 Mo2 C16 O6 -161.2(10)
Fe1 Mo2 C16 O6 145.6(10)
Mo1 Mo2 C16 O6 173.2(10)
C16 Mo2 C17 O7 -88.8(12)
C13 Mo2 C17 O7 9.3(12)
C14 Mo2 C17 O7 44.7(12)
C15 Mo2 C17 O7 58.5(12)
C12 Mo2 C17 O7 -7.6(12)
C11 Mo2 C17 O7 22.6(12)
S1 Mo2 C17 O7 160.8(11)
Fe1 Mo2 C17 O7 150.7(12)
Mo1 Mo2 C17 O7 -155.4(12)
C22 Mo1 C21 O2 95.5(10)
C2 Mo1 C21 O2 9.2(10)
C3 Mo1 C21 O2 12.8(10)
C1 Mo1 C21 O2 -24.3(10)
C4 Mo1 C21 O2 -33.6(11)
S1 Mo1 C21 O2 -138.3(10)
C5 Mo1 C21 O2 -48.5(10)
Fe1 Mo1 C21 O2 -176.6(10)
C18 Fe1 S1 Mo1 -159.60(8)
C20 Fe1 S1 Mo1 -20.5(2)
C19 Fe1 S1 Mo1 106.12(8)
Mo2 Fe1 S1 Mo1 -83.877(17)
C18 Fe1 S1 Mo2 -75.73(8)
C20 Fe1 S1 Mo2 63.4(2)
C19 Fe1 S1 Mo2 -170.00(8)
Mo1 Fe1 S1 Mo2 83.877(17)
C21 Mo1 S1 Fe1 -47.41(8)
C22 Mo1 S1 Fe1 38.73(9)
C2 Mo1 S1 Fe1 -147.13(14)
C3 Mo1 S1 Fe1 163.25(8)
C1 Mo1 S1 Fe1 -127.44(8)
C4 Mo1 S1 Fe1 174.45(6)
C5 Mo1 S1 Fe1 -150.87(6)
Mo2 Mo1 S1 Fe1 77.317(19)
C21 Mo1 S1 Mo2 -124.72(8)
C22 Mo1 S1 Mo2 -38.59(9)
C2 Mo1 S1 Mo2 135.55(14)
C3 Mo1 S1 Mo2 85.93(9)
C1 Mo1 S1 Mo2 155.24(8)
C4 Mo1 S1 Mo2 97.14(6)
C5 Mo1 S1 Mo2 131.81(6)
Fe1 Mo1 S1 Mo2 -77.317(19)
C16 Mo2 S1 Fe1 -109.87(7)
C17 Mo2 S1 Fe1 -12.62(8)
C13 Mo2 S1 Fe1 112.61(13)
C14 Mo2 S1 Fe1 87.20(8)
C15 Mo2 S1 Fe1 108.08(7)
C12 Mo2 S1 Fe1 154.54(8)
C11 Mo2 S1 Fe1 143.13(6)
Mo1 Mo2 S1 Fe1 -78.31(2)
C16 Mo2 S1 Mo1 -31.56(7)
C17 Mo2 S1 Mo1 65.70(8)
C13 Mo2 S1 Mo1 -169.08(13)
C14 Mo2 S1 Mo1 165.51(8)
C15 Mo2 S1 Mo1 -173.61(7)
C12 Mo2 S1 Mo1 -127.15(8)
C11 Mo2 S1 Mo1 -138.56(6)
Fe1 Mo2 S1 Mo1 78.31(2)
